data_9002920
loop_
_publ_author_name
'Thompson, R. M.'
'Downs, R. T.'

_publ_section_title
;Model pyroxenes I: Ideal pyroxene topologies Pyroxene #11a based on stacking
 sequence ABABABABCABC Note: Atoms Mg, Si, and O are assigned to atomic
 positions just for convenience.
;
_journal_name_full 'American Mineralogist'
_journal_page_first 653
_journal_page_last 666
_journal_paper_doi 10.2138/am-2003-0419
_journal_volume 88
_journal_year 2003
_chemical_formula_structural Mg2(Si2O6)
_chemical_formula_sum 'Mg O3 Si'
_chemical_name_mineral Pyroxene-ideal
_space_group_IT_number 13
_symmetry_space_group_name_Hall '-P 2yc'
_symmetry_space_group_name_H-M 'P 1 2/c 1'
_cell_angle_alpha 90
_cell_angle_beta 90.
_cell_angle_gamma 90
_cell_length_a 19.5959179423
_cell_length_b 6
_cell_length_c 3.46410161514
_cell_formula_units_Z 24
_cell_volume 407.294
_exptl_crystal_density_diffrn 9.823
_cod_original_formula_sum 'Si Mg O3'
_cod_database_code 9002920
_cod_struct_determination_method theoretical

loop_
_symmetry_equiv_pos_as_xyz
x,y,z
x,-y,1/2+z
-x,y,1/2-z
-x,-y,-z

loop_
_atom_site_label
_atom_site_fract_x
_atom_site_fract_y
_atom_site_fract_z
SiA 0.06250 0.58333 0.41667
SiB 0.10417 0.08333 0.58333
SiC 0.22917 0.08333 0.91667
SiD 0.27083 0.41667 0.58333
SiE 0.39583 0.41667 0.58333
SiF 0.43750 0.08333 0.25000
Mg1a 0.00000 0.08333 0.25000
Mg2a 0.00000 0.25000 0.75000
Mg1b 0.16667 0.41667 0.25000
Mg2b 0.16667 0.25000 0.75000
Mg1c 0.33333 0.08333 0.58333
Mg2c 0.33333 0.25000 0.08333
Mg1d 0.50000 0.41667 0.25000
Mg2d 0.50000 0.25000 0.75000
O1A 0.12500 0.58333 0.41667
O2A 0.04167 0.75000 0.58333
O3A 0.04167 0.41667 0.58333
O1B 0.04167 0.08333 0.58333
O2B 0.12500 0.25000 0.41667
O3B 0.12500 0.08333 0.91667
O1C 0.29167 0.08333 0.91667
O2C 0.20833 0.25000 0.08333
O3C 0.20833 0.08333 0.58333
O1D 0.20833 0.41667 0.58333
O2D 0.29167 0.25000 0.41667
O3D 0.29167 0.58333 0.41667
O1E 0.45833 0.41667 0.58333
O2E 0.37500 0.25000 0.75000
O3E 0.37500 0.58333 0.75000
O1F 0.37500 0.08333 0.25000
O2F 0.45833 0.25000 0.08333
O3F 0.45833 0.08333 0.58333

_database_code_amcsd 0003009
